data_7062404
loop_
_publ_author_name
'Sharma, Kanika'
'Tittal, Ram Kumar'
'Lal, Kashmiri'
'Mathpati, Ramling S.'
'D., Ghule Vikas'

_publ_section_title
;
 Fluorescent 7-azaindole N-linked 1,2,3-triazole: synthesis and study of
 antimicrobial, molecular docking, ADME and DFT properties
;
_journal_issue 19
_journal_name_full 'New Journal of Chemistry'
_journal_page_first 9077
_journal_page_last 9086
_journal_paper_doi 10.1039/D3NJ00223C
_journal_volume 47
_journal_year 2023
_chemical_formula_moiety 'C17 H14 Br N5'
_chemical_formula_sum 'C17 H14 Br N5'
_chemical_formula_weight 368.24
_chemical_name_systematic 1-((1-(4-bromobenzyl)-1H-1,2,3-triazol-4-yl)methyl)-1H-pyrrolo[2,3-b]pyridine
_space_group_crystal_system triclinic
_space_group_IT_number 2
_space_group_name_Hall '-P 1'
_space_group_name_H-M_alt 'P -1'
_atom_sites_solution_hydrogens geom
_audit_creation_date 2022-07-13
_audit_creation_method
;
Olex2 1.3
(compiled 2020.11.12 svn.r5f609507 for OlexSys, GUI svn.r6408)
;
_audit_update_record
;
2022-07-25 deposited with the CCDC.	2023-04-04 downloaded from the CCDC.
;
_cell_angle_alpha 80.4360(10)
_cell_angle_beta 87.5270(10)
_cell_angle_gamma 85.7270(10)
_cell_formula_units_Z 2
_cell_length_a 5.5829(2)
_cell_length_b 8.3646(4)
_cell_length_c 16.4765(8)
_cell_measurement_reflns_used 8394
_cell_measurement_temperature 100
_cell_measurement_theta_max 28.30
_cell_measurement_theta_min 2.51
_cell_volume 756.26(6)
_computing_cell_refinement 'SAINT V8.38A (Bruker, 2018)'
_computing_data_reduction 'SAINT V8.38A (Bruker, 2018)'
_computing_molecular_graphics 'Olex2 1.3 (Dolomanov et al., 2009)'
_computing_publication_material 'Olex2 1.3 (Dolomanov et al., 2009)'
_computing_structure_refinement 'SHELXL 2018/3 (Sheldrick, 2015)'
_computing_structure_solution 'SHELXT 2014/5 (Sheldrick, 2014)'
_diffrn_ambient_temperature 100
_diffrn_measured_fraction_theta_full 0.995
_diffrn_measured_fraction_theta_max 0.996
_diffrn_measurement_device_type 'Bruker APEX-II CCD'
_diffrn_measurement_method '\f and \w scans'
_diffrn_radiation_type MoK\a
_diffrn_radiation_wavelength 0.71073
_diffrn_reflns_av_R_equivalents 0.0343
_diffrn_reflns_av_unetI/netI 0.0333
_diffrn_reflns_Laue_measured_fraction_full 0.995
_diffrn_reflns_Laue_measured_fraction_max 0.996
_diffrn_reflns_limit_h_max 7
_diffrn_reflns_limit_h_min -7
_diffrn_reflns_limit_k_max 11
_diffrn_reflns_limit_k_min -11
_diffrn_reflns_limit_l_max 21
_diffrn_reflns_limit_l_min -21
_diffrn_reflns_number 12363
_diffrn_reflns_point_group_measured_fraction_full 0.995
_diffrn_reflns_point_group_measured_fraction_max 0.996
_diffrn_reflns_theta_full 25.242
_diffrn_reflns_theta_max 28.317
_diffrn_reflns_theta_min 2.585
_diffrn_source_current 1.0
_diffrn_source_power 0.05
_diffrn_source_voltage 50.0
_diffrn_standards_number 0
_exptl_absorpt_coefficient_mu 2.725
_exptl_absorpt_correction_T_max 0.7457
_exptl_absorpt_correction_T_min 0.5044
_exptl_absorpt_correction_type none
_exptl_crystal_colour 'clear whiteish yellow'
_exptl_crystal_colour_lustre clear
_exptl_crystal_colour_modifier whiteish
_exptl_crystal_colour_primary yellow
_exptl_crystal_density_diffrn 1.617
_exptl_crystal_description block
_exptl_crystal_F_000 372.00
_exptl_crystal_size_max 0.14
_exptl_crystal_size_mid 0.13
_exptl_crystal_size_min 0.12
_refine_diff_density_max 0.428
_refine_diff_density_min -0.765
_refine_diff_density_rms 0.066
_refine_ls_extinction_method none
_refine_ls_goodness_of_fit_ref 1.041
_refine_ls_hydrogen_treatment constr
_refine_ls_matrix_type full
_refine_ls_number_parameters 208
_refine_ls_number_reflns 3740
_refine_ls_number_restraints 0
_refine_ls_restrained_S_all 1.041
_refine_ls_R_factor_all 0.0294
_refine_ls_R_factor_gt 0.0263
_refine_ls_shift/su_max 0.001
_refine_ls_shift/su_mean 0.000
_refine_ls_structure_factor_coef Fsqd
_refine_ls_weighting_details 'w=1/[\s^2^(Fo^2^)+(0.0227P)^2^+0.5790P] where P=(Fo^2^+2Fc^2^)/3'
_refine_ls_weighting_scheme calc
_refine_ls_wR_factor_gt 0.0636
_refine_ls_wR_factor_ref 0.0655
_reflns_Friedel_coverage 0.000
_reflns_number_gt 3469
_reflns_number_total 3740
_reflns_threshold_expression 'I > 2\s(I)'
_cod_data_source_file d3nj00223c2.cif
_cod_data_source_block 6jula_0m_a
_cod_depositor_comments 'Adding full bibliography for 7062404.cif.'
_cod_database_code 7062404
_shelx_shelxl_version_number 2018/3
_shelx_space_group_comment
;
The symmetry employed for this shelxl refinement is uniquely defined
by the following loop, which should always be used as a source of
symmetry information in preference to the above space-group names.
They are only intended as comments.
;
_shelx_estimated_absorpt_t_max 0.736
_shelx_estimated_absorpt_t_min 0.702
_olex2_refinement_description
;
1. Fixed Uiso
 At 1.2 times of:
  All C(H) groups, All C(H,H) groups
2.a Secondary CH2 refined with riding coordinates:
 C10(H10A,H10B), C7(H7A,H7B)
2.b Aromatic/amide H refined with riding coordinates:
 C2(H2), C15(H15), C5(H5), C14(H14), C4(H4), C16(H16), C8(H8), C1(H1),
 C11(H11), C12(H12)
;
_olex2_submission_special_instructions 'No special instructions were received'

loop_
_space_group_symop_operation_xyz
'x, y, z'
'-x, -y, -z'

loop_
_atom_site_label
_atom_site_type_symbol
_atom_site_fract_x
_atom_site_fract_y
_atom_site_fract_z
_atom_site_U_iso_or_equiv
_atom_site_adp_type
_atom_site_occupancy
_atom_site_site_symmetry_order
_atom_site_calc_flag
_atom_site_refinement_flags_posn
_atom_site_refinement_flags_adp
_atom_site_refinement_flags_occupancy
_atom_site_disorder_assembly
_atom_site_disorder_group
Br Br 1.09037(3) 0.26037(2) 0.03822(2) 0.02269(7) Uani 1 1 d . . . . .
N3 N 0.5063(2) 0.25522(16) 0.50079(8) 0.0129(3) Uani 1 1 d . . . . .
N2 N 0.5108(2) 0.37628(16) 0.43811(8) 0.0132(3) Uani 1 1 d . . . . .
N4 N 0.6233(2) 0.05744(16) 0.66247(8) 0.0130(3) Uani 1 1 d . . . . .
N1 N 0.7405(2) 0.41394(16) 0.42475(8) 0.0122(2) Uani 1 1 d . . . . .
N5 N 0.8106(2) 0.19528(16) 0.75729(8) 0.0135(3) Uani 1 1 d . . . . .
C2 C 1.1633(3) 0.32125(18) 0.19978(10) 0.0129(3) Uani 1 1 d . . . . .
H2 H 1.314287 0.262930 0.194604 0.015 Uiso 1 1 calc R U . . .
C3 C 1.0032(3) 0.34563(19) 0.13606(9) 0.0132(3) Uani 1 1 d . . . . .
C17 C 0.6377(3) 0.10833(18) 0.73741(9) 0.0113(3) Uani 1 1 d . . . . .
C9 C 0.7350(3) 0.21639(19) 0.52713(9) 0.0115(3) Uani 1 1 d . . . . .
C15 C 0.6082(3) 0.1700(2) 0.89175(10) 0.0162(3) Uani 1 1 d . . . . .
H15 H 0.607329 0.193407 0.946250 0.019 Uiso 1 1 calc R U . . .
C5 C 0.7186(3) 0.48975(19) 0.21436(10) 0.0130(3) Uani 1 1 d . . . . .
H5 H 0.566512 0.546697 0.219588 0.016 Uiso 1 1 calc R U . . .
C13 C 0.4400(3) 0.05046(18) 0.78795(10) 0.0127(3) Uani 1 1 d . . . . .
C10 C 0.8000(3) 0.0784(2) 0.59483(10) 0.0154(3) Uani 1 1 d . . . . .
H10A H 0.821074 -0.023460 0.571327 0.018 Uiso 1 1 calc R U . . .
H10B H 0.956082 0.096858 0.616778 0.018 Uiso 1 1 calc R U . . .
C6 C 0.8763(3) 0.46847(18) 0.27894(9) 0.0119(3) Uani 1 1 d . . . . .
C14 C 0.4284(3) 0.0835(2) 0.86840(10) 0.0155(3) Uani 1 1 d . . . . .
H14 H 0.301505 0.047872 0.905769 0.019 Uiso 1 1 calc R U . . .
C4 C 0.7809(3) 0.42861(19) 0.14209(10) 0.0140(3) Uani 1 1 d . . . . .
H4 H 0.673179 0.443528 0.097944 0.017 Uiso 1 1 calc R U . . .
C16 C 0.7918(3) 0.22319(19) 0.83520(10) 0.0149(3) Uani 1 1 d . . . . .
H16 H 0.911139 0.283211 0.853338 0.018 Uiso 1 1 calc R U . . .
C8 C 0.8857(3) 0.31742(19) 0.47867(9) 0.0127(3) Uani 1 1 d . . . . .
H8 H 1.054873 0.319115 0.482261 0.015 Uiso 1 1 calc R U . . .
C1 C 1.0986(3) 0.38374(19) 0.27139(10) 0.0132(3) Uani 1 1 d . . . . .
H1 H 1.206719 0.368572 0.315425 0.016 Uiso 1 1 calc R U . . .
C7 C 0.8075(3) 0.5395(2) 0.35581(10) 0.0163(3) Uani 1 1 d . . . . .
H7A H 0.944506 0.595328 0.371483 0.020 Uiso 1 1 calc R U . . .
H7B H 0.670594 0.621311 0.344294 0.020 Uiso 1 1 calc R U . . .
C11 C 0.4221(3) -0.03019(19) 0.66529(10) 0.0151(3) Uani 1 1 d . . . . .
H11 H 0.372268 -0.079181 0.621342 0.018 Uiso 1 1 calc R U . . .
C12 C 0.3051(3) -0.03654(19) 0.73985(10) 0.0153(3) Uani 1 1 d . . . . .
H12 H 0.161539 -0.088674 0.756734 0.018 Uiso 1 1 calc R U . . .

loop_
_atom_site_aniso_label
_atom_site_aniso_U_11
_atom_site_aniso_U_22
_atom_site_aniso_U_33
_atom_site_aniso_U_23
_atom_site_aniso_U_13
_atom_site_aniso_U_12
Br 0.03299(11) 0.02481(10) 0.01132(9) -0.00815(6) 0.00225(6) 0.00118(7)
N3 0.0129(6) 0.0162(6) 0.0104(6) -0.0043(5) -0.0003(5) -0.0010(5)
N2 0.0126(6) 0.0167(6) 0.0111(6) -0.0047(5) -0.0003(5) -0.0011(5)
N4 0.0157(6) 0.0138(6) 0.0100(6) -0.0030(5) -0.0004(5) -0.0009(5)
N1 0.0142(6) 0.0141(6) 0.0091(6) -0.0042(5) 0.0005(5) -0.0013(5)
N5 0.0144(6) 0.0132(6) 0.0130(6) -0.0025(5) -0.0013(5) -0.0004(5)
C2 0.0121(7) 0.0123(7) 0.0140(7) -0.0016(6) 0.0008(6) -0.0011(5)
C3 0.0190(7) 0.0124(7) 0.0086(7) -0.0023(5) 0.0019(6) -0.0036(6)
C17 0.0136(7) 0.0101(7) 0.0099(7) -0.0012(5) -0.0008(5) 0.0018(5)
C9 0.0130(7) 0.0145(7) 0.0083(6) -0.0061(5) -0.0009(5) 0.0007(5)
C15 0.0213(8) 0.0162(7) 0.0109(7) -0.0034(6) -0.0020(6) 0.0025(6)
C5 0.0126(7) 0.0131(7) 0.0123(7) 0.0001(6) 0.0006(6) -0.0003(5)
C13 0.0131(7) 0.0105(7) 0.0135(7) 0.0000(5) -0.0009(6) 0.0010(5)
C10 0.0163(7) 0.0177(8) 0.0113(7) -0.0028(6) 0.0012(6) 0.0042(6)
C6 0.0159(7) 0.0107(7) 0.0093(7) -0.0018(5) 0.0015(5) -0.0040(5)
C14 0.0169(7) 0.0157(7) 0.0125(7) 0.0001(6) 0.0013(6) 0.0013(6)
C4 0.0154(7) 0.0160(7) 0.0103(7) -0.0001(6) -0.0025(6) -0.0030(6)
C16 0.0165(7) 0.0144(7) 0.0145(7) -0.0037(6) -0.0039(6) -0.0005(6)
C8 0.0118(7) 0.0171(7) 0.0105(7) -0.0060(6) -0.0002(5) 0.0001(6)
C1 0.0137(7) 0.0152(7) 0.0108(7) -0.0009(6) -0.0024(5) -0.0028(6)
C7 0.0248(8) 0.0134(7) 0.0109(7) -0.0025(6) 0.0030(6) -0.0029(6)
C11 0.0176(7) 0.0127(7) 0.0158(7) -0.0033(6) -0.0051(6) -0.0014(6)
C12 0.0153(7) 0.0124(7) 0.0178(8) -0.0003(6) -0.0024(6) -0.0026(6)

loop_
_atom_type_symbol
_atom_type_description
_atom_type_scat_dispersion_real
_atom_type_scat_dispersion_imag
_atom_type_scat_source
C C 0.0033 0.0016 'International Tables Vol C Tables 4.2.6.8 and 6.1.1.4'
H H 0.0000 0.0000 'International Tables Vol C Tables 4.2.6.8 and 6.1.1.4'
Br Br -0.2901 2.4595 'International Tables Vol C Tables 4.2.6.8 and 6.1.1.4'
N N 0.0061 0.0033 'International Tables Vol C Tables 4.2.6.8 and 6.1.1.4'

loop_
_geom_angle_atom_site_label_1
_geom_angle_atom_site_label_2
_geom_angle_atom_site_label_3
_geom_angle
_geom_angle_site_symmetry_1
_geom_angle_site_symmetry_3
_geom_angle_publ_flag
N2 N3 C9 108.66(13) . . ?
N3 N2 N1 107.28(12) . . ?
C17 N4 C10 126.22(13) . . ?
C17 N4 C11 108.11(13) . . ?
C11 N4 C10 125.43(14) . . ?
N2 N1 C8 110.96(13) . . ?
N2 N1 C7 120.62(13) . . ?
C8 N1 C7 128.33(14) . . ?
C17 N5 C16 113.71(14) . . ?
C3 C2 H2 120.6 . . ?
C3 C2 C1 118.82(14) . . ?
C1 C2 H2 120.6 . . ?
C2 C3 Br 118.99(12) . . ?
C4 C3 Br 119.07(12) . . ?
C4 C3 C2 121.94(14) . . ?
N4 C17 C13 107.83(13) . . ?
N5 C17 N4 124.89(14) . . ?
N5 C17 C13 127.28(14) . . ?
N3 C9 C10 123.41(14) . . ?
N3 C9 C8 108.33(14) . . ?
C8 C9 C10 128.17(14) . . ?
C14 C15 H15 119.9 . . ?
C14 C15 C16 120.15(15) . . ?
C16 C15 H15 119.9 . . ?
C6 C5 H5 119.6 . . ?
C6 C5 C4 120.84(14) . . ?
C4 C5 H5 119.6 . . ?
C17 C13 C12 106.73(14) . . ?
C14 C13 C17 116.61(14) . . ?
C14 C13 C12 136.60(15) . . ?
N4 C10 C9 114.12(13) . . ?
N4 C10 H10A 108.7 . . ?
N4 C10 H10B 108.7 . . ?
C9 C10 H10A 108.7 . . ?
C9 C10 H10B 108.7 . . ?
H10A C10 H10B 107.6 . . ?
C5 C6 C1 119.49(14) . . ?
C5 C6 C7 119.91(14) . . ?
C1 C6 C7 120.60(14) . . ?
C15 C14 C13 117.62(15) . . ?
C15 C14 H14 121.2 . . ?
C13 C14 H14 121.2 . . ?
C3 C4 C5 118.49(14) . . ?
C3 C4 H4 120.8 . . ?
C5 C4 H4 120.8 . . ?
N5 C16 C15 124.58(15) . . ?
N5 C16 H16 117.7 . . ?
C15 C16 H16 117.7 . . ?
N1 C8 C9 104.78(13) . . ?
N1 C8 H8 127.6 . . ?
C9 C8 H8 127.6 . . ?
C2 C1 C6 120.43(14) . . ?
C2 C1 H1 119.8 . . ?
C6 C1 H1 119.8 . . ?
N1 C7 C6 111.80(13) . . ?
N1 C7 H7A 109.3 . . ?
N1 C7 H7B 109.3 . . ?
C6 C7 H7A 109.3 . . ?
C6 C7 H7B 109.3 . . ?
H7A C7 H7B 107.9 . . ?
N4 C11 H11 124.7 . . ?
C12 C11 N4 110.51(14) . . ?
C12 C11 H11 124.7 . . ?
C13 C12 H12 126.6 . . ?
C11 C12 C13 106.82(14) . . ?
C11 C12 H12 126.6 . . ?

loop_
_geom_bond_atom_site_label_1
_geom_bond_atom_site_label_2
_geom_bond_distance
_geom_bond_site_symmetry_2
_geom_bond_publ_flag
Br C3 1.8991(15) . ?
N3 N2 1.3215(19) . ?
N3 C9 1.365(2) . ?
N2 N1 1.3435(18) . ?
N4 C17 1.3786(19) . ?
N4 C10 1.453(2) . ?
N4 C11 1.381(2) . ?
N1 C8 1.351(2) . ?
N1 C7 1.469(2) . ?
N5 C17 1.334(2) . ?
N5 C16 1.341(2) . ?
C2 H2 0.9500 . ?
C2 C3 1.387(2) . ?
C2 C1 1.391(2) . ?
C3 C4 1.384(2) . ?
C17 C13 1.419(2) . ?
C9 C10 1.501(2) . ?
C9 C8 1.372(2) . ?
C15 H15 0.9500 . ?
C15 C14 1.383(2) . ?
C15 C16 1.401(2) . ?
C5 H5 0.9500 . ?
C5 C6 1.390(2) . ?
C5 C4 1.393(2) . ?
C13 C14 1.396(2) . ?
C13 C12 1.432(2) . ?
C10 H10A 0.9900 . ?
C10 H10B 0.9900 . ?
C6 C1 1.394(2) . ?
C6 C7 1.509(2) . ?
C14 H14 0.9500 . ?
C4 H4 0.9500 . ?
C16 H16 0.9500 . ?
C8 H8 0.9500 . ?
C1 H1 0.9500 . ?
C7 H7A 0.9900 . ?
C7 H7B 0.9900 . ?
C11 H11 0.9500 . ?
C11 C12 1.361(2) . ?
C12 H12 0.9500 . ?

loop_
_geom_torsion_atom_site_label_1
_geom_torsion_atom_site_label_2
_geom_torsion_atom_site_label_3
_geom_torsion_atom_site_label_4
_geom_torsion
_geom_torsion_site_symmetry_1
_geom_torsion_site_symmetry_2
_geom_torsion_site_symmetry_3
_geom_torsion_site_symmetry_4
_geom_torsion_publ_flag
Br C3 C4 C5 179.65(11) . . . . ?
N3 N2 N1 C8 0.03(16) . . . . ?
N3 N2 N1 C7 176.86(13) . . . . ?
N3 C9 C10 N4 -38.2(2) . . . . ?
N3 C9 C8 N1 0.08(17) . . . . ?
N2 N3 C9 C10 -176.81(13) . . . . ?
N2 N3 C9 C8 -0.07(17) . . . . ?
N2 N1 C8 C9 -0.07(17) . . . . ?
N2 N1 C7 C6 -91.20(17) . . . . ?
N4 C17 C13 C14 177.24(13) . . . . ?
N4 C17 C13 C12 -0.39(17) . . . . ?
N4 C11 C12 C13 -0.61(18) . . . . ?
N5 C17 C13 C14 -2.2(2) . . . . ?
N5 C17 C13 C12 -179.82(15) . . . . ?
C2 C3 C4 C5 0.4(2) . . . . ?
C3 C2 C1 C6 0.4(2) . . . . ?
C17 N4 C10 C9 -100.79(18) . . . . ?
C17 N4 C11 C12 0.37(18) . . . . ?
C17 N5 C16 C15 -0.9(2) . . . . ?
C17 C13 C14 C15 0.4(2) . . . . ?
C17 C13 C12 C11 0.61(17) . . . . ?
C9 N3 N2 N1 0.03(16) . . . . ?
C5 C6 C1 C2 0.2(2) . . . . ?
C5 C6 C7 N1 105.19(17) . . . . ?
C10 N4 C17 N5 4.8(2) . . . . ?
C10 N4 C17 C13 -174.61(14) . . . . ?
C10 N4 C11 C12 175.06(14) . . . . ?
C10 C9 C8 N1 176.62(14) . . . . ?
C6 C5 C4 C3 0.2(2) . . . . ?
C14 C15 C16 N5 -0.6(3) . . . . ?
C14 C13 C12 C11 -176.30(18) . . . . ?
C4 C5 C6 C1 -0.5(2) . . . . ?
C4 C5 C6 C7 178.43(14) . . . . ?
C16 N5 C17 N4 -176.95(14) . . . . ?
C16 N5 C17 C13 2.4(2) . . . . ?
C16 C15 C14 C13 0.9(2) . . . . ?
C8 N1 C7 C6 85.03(19) . . . . ?
C8 C9 C10 N4 145.76(16) . . . . ?
C1 C2 C3 Br -179.93(11) . . . . ?
C1 C2 C3 C4 -0.7(2) . . . . ?
C1 C6 C7 N1 -75.88(18) . . . . ?
C7 N1 C8 C9 -176.60(14) . . . . ?
C7 C6 C1 C2 -178.71(14) . . . . ?
C11 N4 C17 N5 179.47(14) . . . . ?
C11 N4 C17 C13 0.03(17) . . . . ?
C11 N4 C10 C9 85.47(19) . . . . ?
C12 C13 C14 C15 177.08(17) . . . . ?
